data_1011254
loop_
_publ_author_name
'Pauling, L'

_publ_section_title
;
The crystal structure of zunyite, Al13 Si5 O20 ((O H), F)18 Cl
;
_journal_coden_ASTM ZEKGAX
_journal_name_full
;
Zeitschrift fuer Kristallographie, Kristallgeometrie, Kristallphysik,
Kristallchemie (-144,1977)
;
_journal_page_first 442
_journal_page_last 452
_journal_volume 84
_journal_year 1933
_chemical_compound_source 'from Zuni mine, San Juan Co., Colorado'
_chemical_formula_structural 'Al13 Si5 O20 (O H)9 F9 Cl'
_chemical_formula_sum 'Al13 Cl F9 H9 O29 Si5'
_chemical_name_mineral Zunyite
_chemical_name_systematic
;
Aluminium silicate hydroxide fluoride chloride *
;
_space_group_IT_number 216
_symmetry_cell_setting cubic
_symmetry_Int_Tables_number 216
_symmetry_space_group_name_Hall 'F -4 2 3'
_symmetry_space_group_name_H-M 'F -4 3 m'
_cell_angle_alpha 90
_cell_angle_beta 90
_cell_angle_gamma 90
_cell_formula_units_Z 4
_cell_length_a 13.820(5)
_cell_length_b 13.820(5)
_cell_length_c 13.820(5)
_cell_volume 2639.5
_exptl_crystal_density_meas 2.88
_cod_original_formula_sum 'H9 Al13 Cl F9 O29 Si5'
_cod_database_code 1011254

loop_
_symmetry_equiv_pos_as_xyz
x,y,z
y,z,x
z,x,y
x,z,y
y,x,z
z,y,x
x,-y,-z
y,-z,-x
z,-x,-y
x,-z,-y
y,-x,-z
z,-y,-x
-x,y,-z
-y,z,-x
-z,x,-y
-x,z,-y
-y,x,-z
-z,y,-x
-x,-y,z
-y,-z,x
-z,-x,y
-x,-z,y
-y,-x,z
-z,-y,x
x,1/2+y,1/2+z
1/2+x,y,1/2+z
1/2+x,1/2+y,z
y,1/2+z,1/2+x
1/2+y,z,1/2+x
1/2+y,1/2+z,x
z,1/2+x,1/2+y
1/2+z,x,1/2+y
1/2+z,1/2+x,y
x,1/2+z,1/2+y
1/2+x,z,1/2+y
1/2+x,1/2+z,y
y,1/2+x,1/2+z
1/2+y,x,1/2+z
1/2+y,1/2+x,z
z,1/2+y,1/2+x
1/2+z,y,1/2+x
1/2+z,1/2+y,x
x,1/2-y,1/2-z
1/2+x,-y,1/2-z
1/2+x,1/2-y,-z
y,1/2-z,1/2-x
1/2+y,-z,1/2-x
1/2+y,1/2-z,-x
z,1/2-x,1/2-y
1/2+z,-x,1/2-y
1/2+z,1/2-x,-y
x,1/2-z,1/2-y
1/2+x,-z,1/2-y
1/2+x,1/2-z,-y
y,1/2-x,1/2-z
1/2+y,-x,1/2-z
1/2+y,1/2-x,-z
z,1/2-y,1/2-x
1/2+z,-y,1/2-x
1/2+z,1/2-y,-x
-x,1/2+y,1/2-z
1/2-x,y,1/2-z
1/2-x,1/2+y,-z
-y,1/2+z,1/2-x
1/2-y,z,1/2-x
1/2-y,1/2+z,-x
-z,1/2+x,1/2-y
1/2-z,x,1/2-y
1/2-z,1/2+x,-y
-x,1/2+z,1/2-y
1/2-x,z,1/2-y
1/2-x,1/2+z,-y
-y,1/2+x,1/2-z
1/2-y,x,1/2-z
1/2-y,1/2+x,-z
-z,1/2+y,1/2-x
1/2-z,y,1/2-x
1/2-z,1/2+y,-x
-x,1/2-y,1/2+z
1/2-x,-y,1/2+z
1/2-x,1/2-y,z
-y,1/2-z,1/2+x
1/2-y,-z,1/2+x
1/2-y,1/2-z,x
-z,1/2-x,1/2+y
1/2-z,-x,1/2+y
1/2-z,1/2-x,y
-x,1/2-z,1/2+y
1/2-x,-z,1/2+y
1/2-x,1/2-z,y
-y,1/2-x,1/2+z
1/2-y,-x,1/2+z
1/2-y,1/2-x,z
-z,1/2-y,1/2+x
1/2-z,-y,1/2+x
1/2-z,1/2-y,x

loop_
_atom_site_label
_atom_site_type_symbol
_atom_site_symmetry_multiplicity
_atom_site_Wyckoff_symbol
_atom_site_fract_x
_atom_site_fract_y
_atom_site_fract_z
_atom_site_occupancy
_atom_site_attached_hydrogens
_atom_site_calc_flag
Cl1 Cl1- 4 b 0.5 0.5 0.5 1. 0 d
Si1 Si4+ 4 c 0.25 0.25 0.25 1. 0 d
Si2 Si4+ 16 e 0.117 0.117 0.117 1. 0 d
Al1 Al3+ 4 d 0.75 0.75 0.75 1. 0 d
Al2 Al3+ 48 h 0.089 0.089 -0.228 1. 0 d
O1 O2- 16 e -0.177 -0.177 -0.177 1. 0 d
O2 O2- 16 e 0.184 0.184 0.184 1. 0 d
O3 O2- 24 f 0.273 0. 0. 0.5 0 d
O4 O2- 48 h 0.181 0.181 0.545 0.5 0 d
O5 O2- 48 h 0.139 0.139 0.006 1. 0 d
F1 F1- 24 f 0.273 0. 0. 0.5 0 d
F2 F1- 48 h 0.181 0.181 0.545 0.5 0 d
H1 H1+ 96 i -1. -1. -1. 0.375 0 dum

loop_
_atom_type_symbol
_atom_type_oxidation_number
Cl1- -1.000
Si4+ 4.000
Al3+ 3.000
O2- -2.000
F1- -1.000
H1+ 1.000
